data_1545433
loop_
_publ_author_name
'Yuan, Qianjia'
'Liu, Delong'
'Zhang, Wanbin'

_publ_section_title
;
 Iridium-Catalyzed Asymmetric Hydrogenation of \b,\g-Unsaturated
 \g-Lactams: Scope and Mechanistic Studies.
;
_journal_issue 5
_journal_name_full 'Organic letters'
_journal_page_first 1144
_journal_page_last 1147
_journal_paper_doi 10.1021/acs.orglett.7b00171
_journal_volume 19
_journal_year 2017
_chemical_absolute_configuration ad
_chemical_formula_moiety 'C19 H20 Br N O'
_chemical_formula_sum 'C19 H20 Br N O'
_chemical_formula_weight 358.27
_chemical_name_systematic
;
 ? 
;
_space_group_crystal_system orthorhombic
_space_group_IT_number 19
_space_group_name_Hall 'P 2ac 2ab'
_space_group_name_H-M_alt 'P 21 21 21'
_symmetry_space_group_name_Hall 'P 2ac 2ab'
_symmetry_space_group_name_H-M 'P 21 21 21'
_atom_sites_solution_hydrogens geom
_atom_sites_solution_primary direct
_atom_sites_solution_secondary difmap
_audit_creation_date 2015-03-13
_audit_creation_method
;
Olex2 1.2
(compiled 2014.03.20 svn.r2914 for OlexSys, GUI svn.r4816)
;
_cell_angle_alpha 90.00
_cell_angle_beta 90.00
_cell_angle_gamma 90.00
_cell_formula_units_Z 4
_cell_length_a 6.0241(5)
_cell_length_b 10.6352(8)
_cell_length_c 26.263(2)
_cell_measurement_reflns_used 2304
_cell_measurement_temperature 293(2)
_cell_measurement_theta_max 29.5475
_cell_measurement_theta_min 3.0077
_cell_volume 1682.6(2)
_computing_cell_refinement
;
CrysAlisPro, Agilent Technologies,
Version 1.171.35.11 (release 16-05-2011 CrysAlis171 .NET)
(compiled May 16 2011,17:55:39)
;
_computing_data_collection
;
CrysAlisPro, Agilent Technologies,
Version 1.171.35.11 (release 16-05-2011 CrysAlis171 .NET)
(compiled May 16 2011,17:55:39)
;
_computing_data_reduction
;
CrysAlisPro, Agilent Technologies,
Version 1.171.35.11 (release 16-05-2011 CrysAlis171 .NET)
(compiled May 16 2011,17:55:39)
;
_computing_molecular_graphics 'Olex2 (Dolomanov et al., 2009)'
_computing_publication_material 'Olex2 (Dolomanov et al., 2009)'
_computing_structure_refinement 'ShelXL (Sheldrick, 2008)'
_computing_structure_solution 'ShelXS (Sheldrick, 2008)'
_diffrn_ambient_temperature 293.15
_diffrn_detector_area_resol_mean 10.3592
_diffrn_measured_fraction_theta_full 0.998
_diffrn_measured_fraction_theta_max 0.998
_diffrn_measurement_device_type 'Xcalibur, Atlas, Gemini ultra'
_diffrn_measurement_method '\w scans'
_diffrn_orient_matrix_UB_11 0.0107539000
_diffrn_orient_matrix_UB_12 0.0587274000
_diffrn_orient_matrix_UB_13 0.0125593000
_diffrn_orient_matrix_UB_21 0.0690926000
_diffrn_orient_matrix_UB_22 -0.0283329000
_diffrn_orient_matrix_UB_23 0.0186070000
_diffrn_orient_matrix_UB_31 0.0947675000
_diffrn_orient_matrix_UB_32 0.0140388000
_diffrn_orient_matrix_UB_33 -0.0149999000
_diffrn_radiation_monochromator graphite
_diffrn_radiation_type MoK\a
_diffrn_radiation_wavelength 0.71073
_diffrn_reflns_av_R_equivalents 0.0409
_diffrn_reflns_av_unetI/netI 0.0422
_diffrn_reflns_limit_h_max 6
_diffrn_reflns_limit_h_min -7
_diffrn_reflns_limit_k_max 9
_diffrn_reflns_limit_k_min -12
_diffrn_reflns_limit_l_max 30
_diffrn_reflns_limit_l_min -31
_diffrn_reflns_number 10561
_diffrn_reflns_theta_full 25.34
_diffrn_reflns_theta_max 25.34
_diffrn_reflns_theta_min 3.01
_diffrn_source 'Enhance (Mo) X-ray Source'
_exptl_absorpt_coefficient_mu 2.445
_exptl_absorpt_correction_T_max 1.00000
_exptl_absorpt_correction_T_min 0.63070
_exptl_absorpt_correction_type multi-scan
_exptl_absorpt_process_details
;
CrysAlisPro, Agilent Technologies,
Version 1.171.35.11 (release 16-05-2011 CrysAlis171 .NET)
(compiled May 16 2011,17:55:39)
Empirical absorption correction using spherical harmonics,
 implemented in SCALE3 ABSPACK scaling algorithm.
;
_exptl_crystal_colour colourless
_exptl_crystal_colour_primary colourless
_exptl_crystal_density_diffrn 1.414
_exptl_crystal_density_method 'not measured'
_exptl_crystal_description block
_exptl_crystal_F_000 736
_exptl_crystal_size_max 0.45
_exptl_crystal_size_mid 0.38
_exptl_crystal_size_min 0.3
_refine_diff_density_max 0.369
_refine_diff_density_min -0.322
_refine_diff_density_rms 0.045
_refine_ls_abs_structure_details 'Flack (1983), 1663 Friedel pairs'
_refine_ls_abs_structure_Flack -0.004(11)
_refine_ls_extinction_method none
_refine_ls_goodness_of_fit_ref 1.035
_refine_ls_hydrogen_treatment constr
_refine_ls_matrix_type full
_refine_ls_number_parameters 202
_refine_ls_number_reflns 3080
_refine_ls_number_restraints 0
_refine_ls_restrained_S_all 1.035
_refine_ls_R_factor_all 0.0574
_refine_ls_R_factor_gt 0.0376
_refine_ls_shift/su_max 0.000
_refine_ls_shift/su_mean 0.000
_refine_ls_structure_factor_coef Fsqd
_refine_ls_weighting_details 'calc w=1/[\s^2^(Fo^2^)+(0.0258P)^2^+0.3352P] where P=(Fo^2^+2Fc^2^)/3'
_refine_ls_weighting_scheme calc
_refine_ls_wR_factor_gt 0.0683
_refine_ls_wR_factor_ref 0.0749
_reflns_number_gt 2401
_reflns_number_total 3080
_reflns_threshold_expression >2sigma(I)
_cod_data_source_file ol7b00171_si_002.cif
_cod_data_source_block 150313_yqj_br
_cod_database_code 1545433
_chemical_oxdiff_formula 'c10 h10 n2 o8 br1'
_reflns_odcompleteness_completeness 99.66
_reflns_odcompleteness_iscentric 1
_reflns_odcompleteness_theta 26.32
_olex2_refinement_description
;
1. Fixed Uiso
 At 1.2 times of:
  All C(H) groups, All C(H,H) groups
 At 1.5 times of:
  All C(H,H,H) groups
2.a Ternary CH refined with riding coordinates:
 C7(H7)
2.b Secondary CH2 refined with riding coordinates:
 C8(H8A,H8B), C13(H13A,H13B)
2.c Aromatic/amide H refined with riding coordinates:
 C1(H1), C2(H2), C4(H4), C5(H5), C15(H15), C16(H16), C17(H17), C18(H18),
 C19(H19)
2.d Idealised Me refined as rotating group:
 C11(H11A,H11B,H11C), C12(H12A,H12B,H12C)
;

loop_
_space_group_symop_id
_space_group_symop_operation_xyz
1 'x, y, z'
2 '-x+1/2, -y, z+1/2'
3 'x+1/2, -y+1/2, -z'
4 '-x, y+1/2, -z+1/2'

loop_
_atom_site_label
_atom_site_type_symbol
_atom_site_fract_x
_atom_site_fract_y
_atom_site_fract_z
_atom_site_U_iso_or_equiv
_atom_site_adp_type
_atom_site_occupancy
_atom_site_calc_flag
_atom_site_refinement_flags_posn
Br1 Br 0.75310(8) 1.13473(4) 0.128650(14) 0.06783(15) Uani 1 d .
O1 O -0.0628(4) 0.4242(2) 0.13003(9) 0.0556(6) Uani 1 d .
N1 N 0.2406(4) 0.5516(2) 0.12488(7) 0.0350(5) Uani 1 d .
C1 C 0.3731(5) 0.8210(3) 0.16008(12) 0.0429(9) Uani 1 d .
H1 H 0.2321 0.8053 0.1730 0.051 Uiso 1 calc R
C2 C 0.4403(5) 0.9441(4) 0.15403(12) 0.0463(9) Uani 1 d .
H2 H 0.3469 1.0103 0.1628 0.056 Uiso 1 calc R
C3 C 0.6485(5) 0.9665(4) 0.13479(11) 0.0447(9) Uani 1 d .
C4 C 0.7854(5) 0.8694(4) 0.12109(11) 0.0499(9) Uani 1 d .
H4 H 0.9251 0.8858 0.1075 0.060 Uiso 1 calc R
C5 C 0.7149(5) 0.7471(3) 0.12754(11) 0.0423(8) Uani 1 d .
H5 H 0.8083 0.6814 0.1182 0.051 Uiso 1 calc R
C6 C 0.5079(5) 0.7200(3) 0.14764(10) 0.0352(8) Uani 1 d .
C7 C 0.4367(5) 0.5861(3) 0.15520(10) 0.0367(8) Uani 1 d .
H7 H 0.5600 0.5302 0.1461 0.044 Uiso 1 calc R
C8 C 0.3574(5) 0.5542(4) 0.20913(11) 0.0458(9) Uani 1 d .
H8A H 0.4804 0.5254 0.2299 0.055 Uiso 1 calc R
H8B H 0.2918 0.6275 0.2252 0.055 Uiso 1 calc R
C9 C 0.1854(5) 0.4505(3) 0.20284(11) 0.0420(9) Uani 1 d .
C10 C 0.1033(5) 0.4719(3) 0.14873(11) 0.0375(8) Uani 1 d .
C11 C -0.0060(6) 0.4590(5) 0.24013(14) 0.0789(14) Uani 1 d .
H11A H -0.0719 0.5410 0.2381 0.118 Uiso 1 calc GR
H11B H 0.0479 0.4449 0.2741 0.118 Uiso 1 calc GR
H11C H -0.1151 0.3965 0.2319 0.118 Uiso 1 calc GR
C12 C 0.2920(8) 0.3203(4) 0.20478(17) 0.0846(15) Uani 1 d .
H12A H 0.1872 0.2586 0.1933 0.127 Uiso 1 calc GR
H12B H 0.3354 0.3017 0.2391 0.127 Uiso 1 calc GR
H12C H 0.4204 0.3189 0.1832 0.127 Uiso 1 calc GR
C13 C 0.2275(6) 0.5786(3) 0.07060(10) 0.0441(8) Uani 1 d .
H13A H 0.2213 0.6690 0.0659 0.053 Uiso 1 calc R
H13B H 0.0905 0.5436 0.0574 0.053 Uiso 1 calc R
C14 C 0.4181(5) 0.5276(3) 0.04008(10) 0.0362(8) Uani 1 d .
C15 C 0.4791(6) 0.4033(4) 0.04344(12) 0.0533(10) Uani 1 d .
H15 H 0.4008 0.3500 0.0650 0.064 Uiso 1 calc R
C16 C 0.6534(6) 0.3563(4) 0.01555(13) 0.0650(11) Uani 1 d .
H16 H 0.6929 0.2721 0.0188 0.078 Uiso 1 calc R
C17 C 0.7693(7) 0.4323(3) -0.01694(11) 0.0522(9) Uani 1 d .
H17 H 0.8849 0.4000 -0.0364 0.063 Uiso 1 calc R
C18 C 0.7126(6) 0.5561(4) -0.02028(11) 0.0543(10) Uani 1 d .
H18 H 0.7918 0.6087 -0.0419 0.065 Uiso 1 calc R
C19 C 0.5386(6) 0.6046(4) 0.00814(11) 0.0515(9) Uani 1 d .
H19 H 0.5029 0.6895 0.0056 0.062 Uiso 1 calc R

loop_
_atom_site_aniso_label
_atom_site_aniso_U_11
_atom_site_aniso_U_22
_atom_site_aniso_U_33
_atom_site_aniso_U_23
_atom_site_aniso_U_13
_atom_site_aniso_U_12
Br1 0.0727(2) 0.0473(2) 0.0835(3) 0.0104(2) -0.0049(3) -0.0129(3)
O1 0.0475(13) 0.0570(18) 0.0622(14) 0.0022(13) -0.0134(12) -0.0164(13)
N1 0.0327(12) 0.0401(14) 0.0322(11) 0.0010(11) -0.0043(14) -0.0005(16)
C1 0.0321(16) 0.048(3) 0.0489(19) -0.0040(16) 0.0068(15) 0.0007(17)
C2 0.044(2) 0.041(3) 0.0540(19) -0.0036(18) 0.0034(16) 0.0047(18)
C3 0.0463(19) 0.045(2) 0.0429(18) 0.0041(17) -0.0064(15) -0.0085(17)
C4 0.034(2) 0.056(3) 0.059(2) 0.0063(19) 0.0113(16) -0.005(2)
C5 0.0286(17) 0.044(2) 0.0540(17) -0.0023(16) 0.0078(16) 0.0074(15)
C6 0.0299(16) 0.044(2) 0.0323(16) -0.0057(14) -0.0005(12) 0.0015(16)
C7 0.0297(15) 0.043(2) 0.0377(16) -0.0008(15) -0.0025(13) 0.0015(16)
C8 0.0441(17) 0.054(3) 0.0397(18) 0.0049(17) -0.0057(14) -0.0034(19)
C9 0.043(2) 0.040(2) 0.0433(17) 0.0072(16) -0.0024(13) -0.0039(16)
C10 0.0318(17) 0.034(2) 0.0468(18) -0.0011(15) -0.0016(14) 0.0043(16)
C11 0.059(2) 0.119(4) 0.058(2) 0.008(3) 0.0124(19) -0.025(3)
C12 0.100(4) 0.048(3) 0.106(3) 0.018(2) -0.037(3) 0.002(3)
C13 0.0503(19) 0.044(2) 0.0381(15) 0.0017(14) -0.0030(16) 0.000(2)
C14 0.0452(19) 0.032(2) 0.0310(16) -0.0009(14) -0.0057(13) -0.0023(17)
C15 0.075(2) 0.037(3) 0.047(2) 0.0038(17) 0.0165(18) -0.005(2)
C16 0.094(3) 0.037(2) 0.064(2) 0.000(2) 0.022(2) 0.012(2)
C17 0.062(2) 0.051(2) 0.0439(17) -0.0020(16) 0.0116(19) 0.004(2)
C18 0.063(2) 0.057(3) 0.0433(17) 0.0084(16) 0.0136(17) -0.008(2)
C19 0.072(2) 0.037(2) 0.0455(19) 0.0120(16) 0.0077(17) 0.005(2)

loop_
_atom_type_symbol
_atom_type_description
_atom_type_scat_dispersion_real
_atom_type_scat_dispersion_imag
_atom_type_scat_source
C C 0.0033 0.0016 'International Tables Vol C Tables 4.2.6.8 and 6.1.1.4'
H H 0.0000 0.0000 'International Tables Vol C Tables 4.2.6.8 and 6.1.1.4'
Br Br -0.2901 2.4595 'International Tables Vol C Tables 4.2.6.8 and 6.1.1.4'
N N 0.0061 0.0033 'International Tables Vol C Tables 4.2.6.8 and 6.1.1.4'
O O 0.0106 0.0060 'International Tables Vol C Tables 4.2.6.8 and 6.1.1.4'

loop_
_geom_angle_atom_site_label_1
_geom_angle_atom_site_label_2
_geom_angle_atom_site_label_3
_geom_angle
C10 N1 C7 113.6(2)
C10 N1 C13 123.3(2)
C13 N1 C7 121.6(2)
C2 C1 H1 118.8
C2 C1 C6 122.5(3)
C6 C1 H1 118.8
C1 C2 H2 120.8
C3 C2 C1 118.4(3)
C3 C2 H2 120.8
C2 C3 Br1 119.8(3)
C4 C3 Br1 119.1(2)
C4 C3 C2 121.1(3)
C3 C4 H4 120.2
C3 C4 C5 119.5(3)
C5 C4 H4 120.2
C4 C5 H5 119.3
C4 C5 C6 121.4(3)
C6 C5 H5 119.3
C1 C6 C7 122.5(3)
C5 C6 C1 117.2(3)
C5 C6 C7 120.3(3)
N1 C7 C6 113.2(2)
N1 C7 H7 109.1
N1 C7 C8 101.2(2)
C6 C7 H7 109.1
C6 C7 C8 114.9(3)
C8 C7 H7 109.1
C7 C8 H8A 110.6
C7 C8 H8B 110.6
H8A C8 H8B 108.7
C9 C8 C7 105.8(2)
C9 C8 H8A 110.6
C9 C8 H8B 110.6
C8 C9 C12 111.5(3)
C10 C9 C8 102.4(3)
C10 C9 C12 107.7(3)
C11 C9 C8 113.8(3)
C11 C9 C10 110.3(3)
C11 C9 C12 110.7(3)
O1 C10 N1 125.4(3)
O1 C10 C9 125.3(3)
N1 C10 C9 109.3(3)
C9 C11 H11A 109.5
C9 C11 H11B 109.5
C9 C11 H11C 109.5
H11A C11 H11B 109.5
H11A C11 H11C 109.5
H11B C11 H11C 109.5
C9 C12 H12A 109.5
C9 C12 H12B 109.5
C9 C12 H12C 109.5
H12A C12 H12B 109.5
H12A C12 H12C 109.5
H12B C12 H12C 109.5
N1 C13 H13A 108.7
N1 C13 H13B 108.7
N1 C13 C14 114.2(3)
H13A C13 H13B 107.6
C14 C13 H13A 108.7
C14 C13 H13B 108.7
C15 C14 C13 121.2(3)
C15 C14 C19 118.0(3)
C19 C14 C13 120.8(3)
C14 C15 H15 119.3
C14 C15 C16 121.3(3)
C16 C15 H15 119.3
C15 C16 H16 119.8
C17 C16 C15 120.5(4)
C17 C16 H16 119.8
C16 C17 H17 120.5
C18 C17 C16 118.9(3)
C18 C17 H17 120.5
C17 C18 H18 119.5
C17 C18 C19 121.0(3)
C19 C18 H18 119.5
C14 C19 C18 120.2(4)
C14 C19 H19 119.9
C18 C19 H19 119.9

loop_
_geom_bond_atom_site_label_1
_geom_bond_atom_site_label_2
_geom_bond_distance
Br1 C3 1.904(4)
O1 C10 1.225(3)
N1 C7 1.471(4)
N1 C10 1.340(4)
N1 C13 1.456(3)
C1 H1 0.9300
C1 C2 1.380(5)
C1 C6 1.385(4)
C2 H2 0.9300
C2 C3 1.372(4)
C3 C4 1.370(5)
C4 H4 0.9300
C4 C5 1.378(5)
C5 H5 0.9300
C5 C6 1.384(4)
C6 C7 1.501(5)
C7 H7 0.9800
C7 C8 1.533(4)
C8 H8A 0.9700
C8 H8B 0.9700
C8 C9 1.523(4)
C9 C10 1.522(4)
C9 C11 1.515(4)
C9 C12 1.527(5)
C11 H11A 0.9600
C11 H11B 0.9600
C11 H11C 0.9600
C12 H12A 0.9600
C12 H12B 0.9600
C12 H12C 0.9600
C13 H13A 0.9700
C13 H13B 0.9700
C13 C14 1.502(4)
C14 C15 1.374(5)
C14 C19 1.379(4)
C15 H15 0.9300
C15 C16 1.375(5)
C16 H16 0.9300
C16 C17 1.367(5)
C17 H17 0.9300
C17 C18 1.363(5)
C18 H18 0.9300
C18 C19 1.387(5)
C19 H19 0.9300

loop_
_geom_torsion_atom_site_label_1
_geom_torsion_atom_site_label_2
_geom_torsion_atom_site_label_3
_geom_torsion_atom_site_label_4
_geom_torsion
Br1 C3 C4 C5 177.1(2)
N1 C7 C8 C9 27.3(3)
N1 C13 C14 C15 52.1(4)
N1 C13 C14 C19 -127.3(3)
C1 C2 C3 Br1 -177.2(2)
C1 C2 C3 C4 1.0(5)
C1 C6 C7 N1 62.2(4)
C1 C6 C7 C8 -53.5(4)
C2 C1 C6 C5 -1.3(5)
C2 C1 C6 C7 178.7(3)
C2 C3 C4 C5 -1.2(5)
C3 C4 C5 C6 0.0(4)
C4 C5 C6 C1 1.2(4)
C4 C5 C6 C7 -178.8(3)
C5 C6 C7 N1 -117.8(3)
C5 C6 C7 C8 126.6(3)
C6 C1 C2 C3 0.2(5)
C6 C7 C8 C9 149.7(3)
C7 N1 C10 O1 -175.3(3)
C7 N1 C10 C9 5.0(4)
C7 N1 C13 C14 54.6(4)
C7 C8 C9 C10 -24.9(3)
C7 C8 C9 C11 -143.9(3)
C7 C8 C9 C12 90.0(3)
C8 C9 C10 O1 -166.8(3)
C8 C9 C10 N1 12.9(3)
C10 N1 C7 C6 -143.9(3)
C10 N1 C7 C8 -20.4(3)
C10 N1 C13 C14 -110.6(3)
C11 C9 C10 O1 -45.4(5)
C11 C9 C10 N1 134.4(3)
C12 C9 C10 O1 75.5(4)
C12 C9 C10 N1 -104.7(3)
C13 N1 C7 C6 49.6(4)
C13 N1 C7 C8 173.1(3)
C13 N1 C10 O1 -9.0(5)
C13 N1 C10 C9 171.2(3)
C13 C14 C15 C16 180.0(3)
C13 C14 C19 C18 -179.3(3)
C14 C15 C16 C17 -0.9(6)
C15 C14 C19 C18 1.3(5)
C15 C16 C17 C18 1.6(6)
C16 C17 C18 C19 -0.9(5)
C17 C18 C19 C14 -0.6(5)
C19 C14 C15 C16 -0.6(5)
